data_1566567
loop_
_publ_author_name
'Guillon, Jean'
'Savrimoutou, Sol\`ene'
'Albenque-Rubio, Sandra'
'Pinaud, No\"el'
'Moreau, St\'ephane'
'Desplat, Vanessa'

_publ_section_title
;
 Synthesis, Crystal Structure and Anti-Leukemic Activity of
 1,3-Dihydro-1-{1-[4-(4-phenylpyrrolo[1,2-a]quinoxalin-3-yl)benzyl]piperidin-4-yl}-2H-benzimidazol-2-one
;
_journal_issue 1
_journal_name_full Molbank
_journal_page_first M1333
_journal_paper_doi 10.3390/M1333
_journal_volume 2022
_journal_year 2022
_chemical_formula_moiety 'C36 H31 N5 O'
_chemical_formula_sum 'C36 H31 N5 O'
_chemical_formula_weight 549.66
_chemical_name_systematic JG1582
_space_group_crystal_system triclinic
_space_group_IT_number 2
_space_group_name_Hall '-P 1'
_space_group_name_H-M_alt 'P -1'
_atom_sites_solution_hydrogens geom
_audit_creation_method SHELXL-2018/3
_cell_angle_alpha 95.923(3)
_cell_angle_beta 98.136(2)
_cell_angle_gamma 96.538(3)
_cell_formula_units_Z 2
_cell_length_a 7.8563(8)
_cell_length_b 9.2517(10)
_cell_length_c 21.803(2)
_cell_measurement_reflns_used 3472
_cell_measurement_temperature 298(2)
_cell_measurement_theta_max 27.490
_cell_measurement_theta_min 1.901
_cell_volume 1547.1(3)
_computing_cell_refinement 'SAINT v8.34A (Bruker AXS Inc.)'
_computing_data_collection 'APEX2 20133.10-0 (Bruker AXS Inc.)'
_computing_data_reduction 'SAINT v8.34A (Bruker AXS Inc.)'
_computing_structure_refinement 'SHELXL-2018/3 (Sheldrick, 2018)'
_computing_structure_solution 'SUPERFLIP(Palatinus & Chapuis, 2007) EDMA(Palatinus et al., 2012)'
_diffrn_ambient_temperature 298(2)
_diffrn_detector_area_resol_mean 8.3333
_diffrn_measured_fraction_theta_full 0.998
_diffrn_measured_fraction_theta_max 0.994
_diffrn_measurement_device_type 'Bruker APEX Duo'
_diffrn_measurement_method 'phi and omega scans'
_diffrn_radiation_type MoK\a
_diffrn_radiation_wavelength 0.71073
_diffrn_reflns_av_R_equivalents 0.0548
_diffrn_reflns_av_unetI/netI 0.0720
_diffrn_reflns_Laue_measured_fraction_full 0.998
_diffrn_reflns_Laue_measured_fraction_max 0.994
_diffrn_reflns_limit_h_max 10
_diffrn_reflns_limit_h_min -10
_diffrn_reflns_limit_k_max 11
_diffrn_reflns_limit_k_min -11
_diffrn_reflns_limit_l_max 27
_diffrn_reflns_limit_l_min -28
_diffrn_reflns_number 25750
_diffrn_reflns_point_group_measured_fraction_full 0.998
_diffrn_reflns_point_group_measured_fraction_max 0.994
_diffrn_reflns_theta_full 25.242
_diffrn_reflns_theta_max 27.490
_diffrn_reflns_theta_min 1.901
_diffrn_source 'microfocus sealed tude'
_exptl_absorpt_coefficient_mu 0.073
_exptl_absorpt_correction_T_max 0.7456
_exptl_absorpt_correction_T_min 0.6858
_exptl_absorpt_correction_type multi-scan
_exptl_absorpt_process_details 'SADABS v2012/1 (Bruker AXS)'
_exptl_crystal_colour colorless
_exptl_crystal_density_diffrn 1.180
_exptl_crystal_density_meas ?
_exptl_crystal_description plate
_exptl_crystal_F_000 580
_exptl_crystal_size_max 0.560
_exptl_crystal_size_mid 0.210
_exptl_crystal_size_min 0.020
_platon_squeeze_details
;
The unit cell contains 2 acetone molecules
which have been treated as a diffuse contribution 
to the overall scattering without specific atom positions
by SQUEEZE/PLATON.
;
_refine_diff_density_max 0.719
_refine_diff_density_min -0.197
_refine_diff_density_rms 0.044
_refine_ls_extinction_method none
_refine_ls_goodness_of_fit_ref 1.026
_refine_ls_hydrogen_treatment constr
_refine_ls_matrix_type full
_refine_ls_number_parameters 380
_refine_ls_number_reflns 7053
_refine_ls_number_restraints 0
_refine_ls_restrained_S_all 1.026
_refine_ls_R_factor_all 0.1386
_refine_ls_R_factor_gt 0.0696
_refine_ls_shift/su_max 0.000
_refine_ls_shift/su_mean 0.000
_refine_ls_structure_factor_coef Fsqd
_refine_ls_weighting_details 'w=1/[\s^2^(Fo^2^)+(0.0994P)^2^] where P=(Fo^2^+2Fc^2^)/3'
_refine_ls_weighting_scheme calc
_refine_ls_wR_factor_gt 0.1830
_refine_ls_wR_factor_ref 0.2094
_reflns_Friedel_coverage 0.000
_reflns_number_gt 3472
_reflns_number_total 7053
_reflns_threshold_expression 'I > 2\s(I)'
_cod_data_source_file s5.cif
_cod_data_source_block shelx
_cod_depositor_comments
;
The following automatic conversions were performed:

data item '_exptl_crystal_density_meas' value 'not measured' was
changed to '?' -- the value is perceived as not measured.

Automatic conversion script
Id: cif_fix_values 7556 2019-12-06 15:28:31Z antanas 
;
_cod_database_code 1566567
_shelx_shelxl_version_number 2018/3
_shelx_space_group_comment
;
The symmetry employed for this shelxl refinement is uniquely defined
by the following loop, which should always be used as a source of
symmetry information in preference to the above space-group names.
They are only intended as comments.
;
_shelx_estimated_absorpt_t_min 0.960
_shelx_estimated_absorpt_t_max 0.999
_platon_squeeze_void_probe_radius 1.20

loop_
_space_group_symop_operation_xyz
'x, y, z'
'-x, -y, -z'

loop_
_atom_site_label
_atom_site_type_symbol
_atom_site_fract_x
_atom_site_fract_y
_atom_site_fract_z
_atom_site_U_iso_or_equiv
_atom_site_adp_type
_atom_site_occupancy
_atom_site_site_symmetry_order
_atom_site_calc_flag
_atom_site_refinement_flags_posn
_atom_site_refinement_flags_adp
_atom_site_refinement_flags_occupancy
_atom_site_disorder_assembly
_atom_site_disorder_group
O1 O 0.3083(3) 0.3863(3) 0.45587(10) 0.0761(7) Uani 1 1 d . . . . .
N2 N 0.1635(3) 0.5366(3) 0.39343(11) 0.0627(7) Uani 1 1 d . . . . .
N3 N -0.3376(3) 0.3492(3) 0.30335(10) 0.0578(6) Uani 1 1 d . . . . .
N1 N 0.4087(3) 0.6314(3) 0.45215(11) 0.0683(7) Uani 1 1 d . . . . .
H1N H 0.503481 0.640287 0.478145 0.082 Uiso 1 1 calc R U . . .
N4 N -0.6980(3) 0.2059(2) -0.09329(9) 0.0464(5) Uani 1 1 d . . . . .
N5 N -0.3417(3) 0.2817(2) -0.08757(10) 0.0490(6) Uani 1 1 d . . . . .
C8 C 0.0075(4) 0.4311(4) 0.37212(13) 0.0646(8) Uani 1 1 d . . . . .
H8 H 0.026455 0.341151 0.390746 0.078 Uiso 1 1 calc R U . . .
C31 C -0.2807(3) 0.2913(3) 0.02215(11) 0.0396(6) Uani 1 1 d . . . . .
C30 C -0.5889(3) 0.2308(2) -0.03563(11) 0.0401(6) Uani 1 1 d . . . . .
C9 C -0.0273(4) 0.3903(4) 0.30151(13) 0.0696(9) Uani 1 1 d . . . . .
H9A H -0.037429 0.478107 0.281224 0.084 Uiso 1 1 calc R U . . .
H9B H 0.069238 0.345495 0.288123 0.084 Uiso 1 1 calc R U . . .
C17 C -0.6435(3) 0.2278(3) 0.07904(11) 0.0391(6) Uani 1 1 d . . . . .
C20 C -0.6937(3) 0.2133(3) 0.01007(12) 0.0433(6) Uani 1 1 d . . . . .
C23 C -0.6323(4) 0.2148(3) -0.14931(12) 0.0506(7) Uani 1 1 d . . . . .
C13 C -0.5028(4) 0.2583(4) 0.27944(13) 0.0663(9) Uani 1 1 d . . . . .
H13A H -0.593450 0.298165 0.299100 0.080 Uiso 1 1 calc R U . . .
H13B H -0.496315 0.160254 0.290843 0.080 Uiso 1 1 calc R U . . .
C2 C 0.3498(4) 0.7426(4) 0.42088(14) 0.0627(8) Uani 1 1 d . . . . .
C12 C -0.1513(4) 0.4847(4) 0.39503(14) 0.0738(10) Uani 1 1 d . . . . .
H12A H -0.132879 0.498686 0.440300 0.089 Uiso 1 1 calc R U . . .
H12B H -0.168423 0.578303 0.380435 0.089 Uiso 1 1 calc R U . . .
C28 C -0.4529(4) 0.2557(3) -0.14424(12) 0.0500(7) Uani 1 1 d . . . . .
C11 C -0.3105(4) 0.3754(4) 0.37145(13) 0.0723(10) Uani 1 1 d . . . . .
H11A H -0.296886 0.283939 0.388530 0.087 Uiso 1 1 calc R U . . .
H11B H -0.411057 0.412504 0.385324 0.087 Uiso 1 1 calc R U . . .
C21 C -0.8650(3) 0.1777(3) -0.02082(13) 0.0510(7) Uani 1 1 d . . . . .
H21 H -0.962391 0.160060 -0.001544 0.061 Uiso 1 1 calc R U . . .
C14 C -0.5514(3) 0.2490(3) 0.20891(12) 0.0505(7) Uani 1 1 d . . . . .
C29 C -0.4064(3) 0.2669(2) -0.03625(11) 0.0395(6) Uani 1 1 d . . . . .
C3 C 0.1949(4) 0.6836(4) 0.38336(14) 0.0635(8) Uani 1 1 d . . . . .
C4 C 0.4153(5) 0.8882(4) 0.42276(16) 0.0793(10) Uani 1 1 d . . . . .
H4 H 0.519762 0.927132 0.447716 0.095 Uiso 1 1 calc R U . . .
C26 C -0.4860(5) 0.2363(4) -0.25647(15) 0.0759(10) Uani 1 1 d . . . . .
H26 H -0.437589 0.245065 -0.292659 0.091 Uiso 1 1 calc R U . . .
C6 C 0.1689(6) 0.9142(5) 0.34807(18) 0.0924(12) Uani 1 1 d . . . . .
H6 H 0.109446 0.973696 0.323151 0.111 Uiso 1 1 calc R U . . .
C10 C -0.1919(4) 0.2851(4) 0.28254(14) 0.0667(9) Uani 1 1 d . . . . .
H10A H -0.213683 0.261636 0.237499 0.080 Uiso 1 1 calc R U . . .
H10B H -0.179131 0.194835 0.300771 0.080 Uiso 1 1 calc R U . . .
C1 C 0.2963(4) 0.5060(4) 0.43623(14) 0.0610(8) Uani 1 1 d . . . . .
C35 C -0.1383(4) 0.2062(3) 0.11384(13) 0.0545(7) Uani 1 1 d . . . . .
H35 H -0.127418 0.133245 0.139897 0.065 Uiso 1 1 calc R U . . .
C36 C -0.2635(3) 0.1832(3) 0.06152(12) 0.0447(6) Uani 1 1 d . . . . .
H36 H -0.336718 0.094906 0.052522 0.054 Uiso 1 1 calc R U . . .
C27 C -0.3830(4) 0.2680(3) -0.19879(14) 0.0645(8) Uani 1 1 d . . . . .
H27 H -0.264977 0.297987 -0.196413 0.077 Uiso 1 1 calc R U . . .
C34 C -0.0290(3) 0.3368(4) 0.12785(14) 0.0592(8) Uani 1 1 d . . . . .
H34 H 0.055753 0.351865 0.163089 0.071 Uiso 1 1 calc R U . . .
C22 C -0.8660(3) 0.1732(3) -0.08341(13) 0.0544(7) Uani 1 1 d . . . . .
H22 H -0.963351 0.151756 -0.114093 0.065 Uiso 1 1 calc R U . . .
C32 C -0.1704(3) 0.4216(3) 0.03702(13) 0.0508(7) Uani 1 1 d . . . . .
H32 H -0.180462 0.495054 0.011138 0.061 Uiso 1 1 calc R U . . .
C18 C -0.5597(3) 0.3569(3) 0.11311(12) 0.0452(6) Uani 1 1 d . . . . .
H18 H -0.533840 0.437897 0.092507 0.054 Uiso 1 1 calc R U . . .
C15 C -0.6372(4) 0.1200(3) 0.17526(13) 0.0558(7) Uani 1 1 d . . . . .
H15 H -0.663566 0.039198 0.195890 0.067 Uiso 1 1 calc R U . . .
C19 C -0.5137(3) 0.3681(3) 0.17699(13) 0.0511(7) Uani 1 1 d . . . . .
H19 H -0.457039 0.456031 0.198861 0.061 Uiso 1 1 calc R U . . .
C25 C -0.6611(5) 0.1916(4) -0.26014(15) 0.0807(10) Uani 1 1 d . . . . .
H25 H -0.729846 0.168230 -0.299083 0.097 Uiso 1 1 calc R U . . .
C5 C 0.3215(6) 0.9740(5) 0.38659(19) 0.0905(11) Uani 1 1 d . . . . .
H5 H 0.360943 1.073115 0.388030 0.109 Uiso 1 1 calc R U . . .
C16 C -0.6843(3) 0.1100(3) 0.11118(13) 0.0522(7) Uani 1 1 d . . . . .
H16 H -0.744096 0.023050 0.089391 0.063 Uiso 1 1 calc R U . . .
C33 C -0.0464(4) 0.4445(4) 0.08929(14) 0.0604(8) Uani 1 1 d . . . . .
H33 H 0.026084 0.533160 0.098673 0.073 Uiso 1 1 calc R U . . .
C24 C -0.7354(4) 0.1812(4) -0.20728(14) 0.0699(9) Uani 1 1 d . . . . .
H24 H -0.853778 0.151782 -0.210272 0.084 Uiso 1 1 calc R U . . .
C7 C 0.1025(5) 0.7683(5) 0.34563(17) 0.0822(10) Uani 1 1 d . . . . .
H7 H -0.000121 0.728870 0.319677 0.099 Uiso 1 1 calc R U . . .

loop_
_atom_site_aniso_label
_atom_site_aniso_U_11
_atom_site_aniso_U_22
_atom_site_aniso_U_33
_atom_site_aniso_U_23
_atom_site_aniso_U_13
_atom_site_aniso_U_12
O1 0.0626(14) 0.0914(18) 0.0667(14) 0.0172(13) -0.0122(11) -0.0014(13)
N2 0.0482(14) 0.085(2) 0.0503(14) 0.0133(13) -0.0059(11) 0.0026(13)
N3 0.0411(13) 0.0863(18) 0.0416(13) -0.0006(12) 0.0006(10) 0.0034(12)
N1 0.0505(15) 0.093(2) 0.0540(15) 0.0035(15) -0.0059(12) -0.0003(15)
N4 0.0422(12) 0.0483(13) 0.0452(12) 0.0003(10) -0.0012(10) 0.0062(10)
N5 0.0474(13) 0.0503(14) 0.0493(13) 0.0078(11) 0.0080(11) 0.0046(10)
C8 0.0448(17) 0.089(2) 0.0536(17) 0.0060(16) -0.0008(13) -0.0040(16)
C31 0.0292(12) 0.0442(15) 0.0478(14) 0.0071(12) 0.0101(11) 0.0083(11)
C30 0.0372(13) 0.0343(14) 0.0466(14) 0.0001(11) 0.0027(11) 0.0040(10)
C9 0.0455(17) 0.110(3) 0.0513(17) -0.0009(17) 0.0073(13) 0.0109(17)
C17 0.0302(12) 0.0387(14) 0.0490(15) 0.0035(12) 0.0070(11) 0.0081(10)
C20 0.0349(13) 0.0357(14) 0.0577(16) -0.0024(12) 0.0063(12) 0.0056(11)
C23 0.0590(18) 0.0452(16) 0.0473(16) 0.0014(12) 0.0029(13) 0.0153(13)
C13 0.0478(17) 0.090(2) 0.0571(18) 0.0093(17) 0.0035(14) -0.0046(16)
C2 0.0576(19) 0.080(2) 0.0486(17) 0.0062(17) 0.0095(14) 0.0022(18)
C12 0.0542(18) 0.114(3) 0.0461(16) -0.0077(17) 0.0088(14) -0.0041(18)
C28 0.0561(17) 0.0456(16) 0.0499(16) 0.0079(13) 0.0071(13) 0.0127(13)
C11 0.0500(18) 0.109(3) 0.0523(18) -0.0016(18) 0.0088(14) -0.0020(17)
C21 0.0349(14) 0.0570(18) 0.0582(18) -0.0002(14) 0.0046(12) 0.0029(12)
C14 0.0365(14) 0.0629(19) 0.0490(16) 0.0045(14) 0.0013(12) 0.0016(13)
C29 0.0366(13) 0.0329(13) 0.0477(15) 0.0033(11) 0.0022(11) 0.0059(10)
C3 0.0493(18) 0.090(3) 0.0508(17) 0.0117(17) 0.0061(14) 0.0072(17)
C4 0.079(2) 0.092(3) 0.063(2) 0.004(2) 0.0155(18) -0.007(2)
C26 0.100(3) 0.083(2) 0.0525(19) 0.0113(17) 0.0205(19) 0.031(2)
C6 0.097(3) 0.103(3) 0.085(3) 0.034(2) 0.020(2) 0.019(3)
C10 0.0499(17) 0.092(2) 0.0548(17) -0.0052(16) 0.0045(14) 0.0122(16)
C1 0.0507(18) 0.082(2) 0.0460(16) 0.0092(17) 0.0012(14) -0.0026(17)
C35 0.0503(16) 0.066(2) 0.0514(17) 0.0136(14) 0.0090(14) 0.0181(15)
C36 0.0383(14) 0.0420(15) 0.0548(16) 0.0050(13) 0.0099(12) 0.0068(11)
C27 0.069(2) 0.071(2) 0.0590(19) 0.0107(16) 0.0194(16) 0.0180(16)
C34 0.0375(15) 0.084(2) 0.0526(17) -0.0004(17) -0.0003(13) 0.0099(15)
C22 0.0367(15) 0.0591(18) 0.0603(18) -0.0052(14) -0.0063(12) 0.0039(12)
C32 0.0455(15) 0.0496(17) 0.0552(17) 0.0069(13) 0.0095(13) -0.0043(13)
C18 0.0424(14) 0.0379(15) 0.0542(16) 0.0033(12) 0.0047(12) 0.0061(11)
C15 0.0537(17) 0.0549(18) 0.0582(18) 0.0145(14) 0.0086(14) -0.0021(14)
C19 0.0450(15) 0.0448(16) 0.0581(17) -0.0026(14) 0.0008(13) -0.0001(12)
C25 0.084(3) 0.106(3) 0.0499(19) 0.0009(18) -0.0022(18) 0.029(2)
C5 0.107(3) 0.084(3) 0.082(3) 0.012(2) 0.027(2) 0.004(2)
C16 0.0436(15) 0.0434(16) 0.0645(18) -0.0012(14) 0.0043(13) -0.0033(12)
C33 0.0476(17) 0.066(2) 0.0615(19) -0.0004(16) 0.0037(14) -0.0068(15)
C24 0.063(2) 0.085(2) 0.0555(19) -0.0002(17) -0.0071(16) 0.0130(17)
C7 0.068(2) 0.097(3) 0.084(3) 0.026(2) 0.0083(19) 0.009(2)

loop_
_atom_type_symbol
_atom_type_description
_atom_type_scat_dispersion_real
_atom_type_scat_dispersion_imag
_atom_type_scat_source
C C 0.0033 0.0016 'International Tables Vol C Tables 4.2.6.8 and 6.1.1.4'
H H 0.0000 0.0000 'International Tables Vol C Tables 4.2.6.8 and 6.1.1.4'
N N 0.0061 0.0033 'International Tables Vol C Tables 4.2.6.8 and 6.1.1.4'
O O 0.0106 0.0060 'International Tables Vol C Tables 4.2.6.8 and 6.1.1.4'

loop_
_geom_angle_atom_site_label_1
_geom_angle_atom_site_label_2
_geom_angle_atom_site_label_3
_geom_angle
_geom_angle_site_symmetry_1
_geom_angle_site_symmetry_3
_geom_angle_publ_flag
C1 N2 C3 108.9(3) . . ?
C1 N2 C8 121.5(3) . . ?
C3 N2 C8 129.0(3) . . ?
C10 N3 C13 112.1(2) . . ?
C10 N3 C11 109.7(2) . . ?
C13 N3 C11 111.1(2) . . ?
C1 N1 C2 110.6(3) . . ?
C22 N4 C23 129.6(2) . . ?
C22 N4 C30 108.9(2) . . ?
C23 N4 C30 121.4(2) . . ?
C29 N5 C28 118.8(2) . . ?
N2 C8 C12 111.6(3) . . ?
N2 C8 C9 113.1(2) . . ?
C12 C8 C9 110.4(2) . . ?
C32 C31 C36 118.4(2) . . ?
C32 C31 C29 119.8(2) . . ?
C36 C31 C29 121.7(2) . . ?
C20 C30 N4 107.0(2) . . ?
C20 C30 C29 135.7(2) . . ?
N4 C30 C29 117.3(2) . . ?
C10 C9 C8 110.4(2) . . ?
C18 C17 C16 118.1(2) . . ?
C18 C17 C20 122.2(2) . . ?
C16 C17 C20 119.7(2) . . ?
C30 C20 C21 107.0(2) . . ?
C30 C20 C17 129.0(2) . . ?
C21 C20 C17 124.0(2) . . ?
C24 C23 N4 122.8(3) . . ?
C24 C23 C28 120.8(3) . . ?
N4 C23 C28 116.4(2) . . ?
N3 C13 C14 113.1(2) . . ?
N1 C2 C4 132.0(3) . . ?
N1 C2 C3 106.7(3) . . ?
C4 C2 C3 121.3(3) . . ?
C11 C12 C8 110.5(3) . . ?
C27 C28 N5 118.6(3) . . ?
C27 C28 C23 118.1(3) . . ?
N5 C28 C23 123.3(2) . . ?
N3 C11 C12 110.5(2) . . ?
C22 C21 C20 109.2(2) . . ?
C15 C14 C19 118.5(3) . . ?
C15 C14 C13 119.9(3) . . ?
C19 C14 C13 121.6(2) . . ?
N5 C29 C30 122.7(2) . . ?
N5 C29 C31 116.1(2) . . ?
C30 C29 C31 121.2(2) . . ?
C7 C3 C2 120.9(4) . . ?
C7 C3 N2 132.1(3) . . ?
C2 C3 N2 107.0(3) . . ?
C5 C4 C2 118.0(4) . . ?
C25 C26 C27 119.6(3) . . ?
C7 C6 C5 121.8(4) . . ?
N3 C10 C9 110.4(2) . . ?
O1 C1 N1 127.6(3) . . ?
O1 C1 N2 125.6(3) . . ?
N1 C1 N2 106.8(3) . . ?
C36 C35 C34 120.5(3) . . ?
C35 C36 C31 120.3(3) . . ?
C26 C27 C28 121.0(3) . . ?
C33 C34 C35 119.4(3) . . ?
C21 C22 N4 107.9(2) . . ?
C33 C32 C31 121.1(3) . . ?
C19 C18 C17 121.4(3) . . ?
C14 C15 C16 120.7(3) . . ?
C18 C19 C14 120.5(2) . . ?
C24 C25 C26 121.0(3) . . ?
C4 C5 C6 120.7(4) . . ?
C15 C16 C17 120.9(2) . . ?
C32 C33 C34 120.2(3) . . ?
C25 C24 C23 119.3(3) . . ?
C3 C7 C6 117.3(4) . . ?

loop_
_geom_bond_atom_site_label_1
_geom_bond_atom_site_label_2
_geom_bond_distance
_geom_bond_site_symmetry_2
_geom_bond_publ_flag
O1 C1 1.236(4) . ?
N2 C1 1.373(4) . ?
N2 C3 1.400(4) . ?
N2 C8 1.464(3) . ?
N3 C10 1.454(3) . ?
N3 C13 1.460(3) . ?
N3 C11 1.461(4) . ?
N1 C1 1.358(4) . ?
N1 C2 1.379(4) . ?
N4 C22 1.372(3) . ?
N4 C23 1.398(3) . ?
N4 C30 1.400(3) . ?
N5 C29 1.306(3) . ?
N5 C28 1.390(3) . ?
C8 C12 1.522(4) . ?
C8 C9 1.525(4) . ?
C31 C32 1.383(3) . ?
C31 C36 1.390(4) . ?
C31 C29 1.477(3) . ?
C30 C20 1.390(3) . ?
C30 C29 1.437(3) . ?
C9 C10 1.507(4) . ?
C17 C18 1.382(3) . ?
C17 C16 1.387(4) . ?
C17 C20 1.488(3) . ?
C20 C21 1.404(3) . ?
C23 C24 1.386(4) . ?
C23 C28 1.403(4) . ?
C13 C14 1.522(4) . ?
C2 C4 1.380(5) . ?
C2 C3 1.387(4) . ?
C12 C11 1.508(4) . ?
C28 C27 1.388(4) . ?
C21 C22 1.360(4) . ?
C14 C15 1.383(4) . ?
C14 C19 1.389(4) . ?
C3 C7 1.383(5) . ?
C4 C5 1.376(5) . ?
C26 C25 1.379(5) . ?
C26 C27 1.380(4) . ?
C6 C7 1.383(5) . ?
C6 C5 1.384(5) . ?
C35 C36 1.378(4) . ?
C35 C34 1.380(4) . ?
C34 C33 1.375(4) . ?
C32 C33 1.372(4) . ?
C18 C19 1.379(4) . ?
C15 C16 1.384(4) . ?
C25 C24 1.371(5) . ?

loop_
_geom_torsion_atom_site_label_1
_geom_torsion_atom_site_label_2
_geom_torsion_atom_site_label_3
_geom_torsion_atom_site_label_4
_geom_torsion
_geom_torsion_site_symmetry_1
_geom_torsion_site_symmetry_2
_geom_torsion_site_symmetry_3
_geom_torsion_site_symmetry_4
_geom_torsion_publ_flag
C1 N2 C8 C12 111.8(3) . . . . ?
C3 N2 C8 C12 -58.0(4) . . . . ?
C1 N2 C8 C9 -123.0(3) . . . . ?
C3 N2 C8 C9 67.2(4) . . . . ?
C22 N4 C30 C20 -0.2(3) . . . . ?
C23 N4 C30 C20 -179.8(2) . . . . ?
C22 N4 C30 C29 180.0(2) . . . . ?
C23 N4 C30 C29 0.4(3) . . . . ?
N2 C8 C9 C10 -178.4(3) . . . . ?
C12 C8 C9 C10 -52.5(4) . . . . ?
N4 C30 C20 C21 0.1(3) . . . . ?
C29 C30 C20 C21 179.8(3) . . . . ?
N4 C30 C20 C17 -179.8(2) . . . . ?
C29 C30 C20 C17 -0.1(4) . . . . ?
C18 C17 C20 C30 59.9(3) . . . . ?
C16 C17 C20 C30 -121.5(3) . . . . ?
C18 C17 C20 C21 -120.0(3) . . . . ?
C16 C17 C20 C21 58.6(3) . . . . ?
C22 N4 C23 C24 -4.0(4) . . . . ?
C30 N4 C23 C24 175.6(3) . . . . ?
C22 N4 C23 C28 178.0(2) . . . . ?
C30 N4 C23 C28 -2.5(3) . . . . ?
C10 N3 C13 C14 -66.6(4) . . . . ?
C11 N3 C13 C14 170.3(3) . . . . ?
C1 N1 C2 C4 178.1(3) . . . . ?
C1 N1 C2 C3 -0.6(3) . . . . ?
N2 C8 C12 C11 178.9(3) . . . . ?
C9 C8 C12 C11 52.2(4) . . . . ?
C29 N5 C28 C27 -178.4(2) . . . . ?
C29 N5 C28 C23 0.3(4) . . . . ?
C24 C23 C28 C27 2.9(4) . . . . ?
N4 C23 C28 C27 -179.0(2) . . . . ?
C24 C23 C28 N5 -175.8(3) . . . . ?
N4 C23 C28 N5 2.2(4) . . . . ?
C10 N3 C11 C12 62.7(4) . . . . ?
C13 N3 C11 C12 -172.8(3) . . . . ?
C8 C12 C11 N3 -57.4(4) . . . . ?
C30 C20 C21 C22 0.1(3) . . . . ?
C17 C20 C21 C22 180.0(2) . . . . ?
N3 C13 C14 C15 144.6(3) . . . . ?
N3 C13 C14 C19 -36.3(4) . . . . ?
C28 N5 C29 C30 -2.7(4) . . . . ?
C28 N5 C29 C31 178.0(2) . . . . ?
C20 C30 C29 N5 -177.3(3) . . . . ?
N4 C30 C29 N5 2.4(3) . . . . ?
C20 C30 C29 C31 1.9(4) . . . . ?
N4 C30 C29 C31 -178.4(2) . . . . ?
C32 C31 C29 N5 55.3(3) . . . . ?
C36 C31 C29 N5 -121.4(2) . . . . ?
C32 C31 C29 C30 -124.0(2) . . . . ?
C36 C31 C29 C30 59.4(3) . . . . ?
N1 C2 C3 C7 -179.9(3) . . . . ?
C4 C2 C3 C7 1.2(4) . . . . ?
N1 C2 C3 N2 0.4(3) . . . . ?
C4 C2 C3 N2 -178.5(2) . . . . ?
C1 N2 C3 C7 -179.7(3) . . . . ?
C8 N2 C3 C7 -8.9(5) . . . . ?
C1 N2 C3 C2 0.0(3) . . . . ?
C8 N2 C3 C2 170.8(3) . . . . ?
N1 C2 C4 C5 -178.0(3) . . . . ?
C3 C2 C4 C5 0.6(5) . . . . ?
C13 N3 C10 C9 173.0(3) . . . . ?
C11 N3 C10 C9 -63.0(3) . . . . ?
C8 C9 C10 N3 58.1(4) . . . . ?
C2 N1 C1 O1 -179.3(3) . . . . ?
C2 N1 C1 N2 0.6(3) . . . . ?
C3 N2 C1 O1 179.5(3) . . . . ?
C8 N2 C1 O1 7.9(4) . . . . ?
C3 N2 C1 N1 -0.4(3) . . . . ?
C8 N2 C1 N1 -172.0(2) . . . . ?
C34 C35 C36 C31 0.2(4) . . . . ?
C32 C31 C36 C35 -0.4(3) . . . . ?
C29 C31 C36 C35 176.3(2) . . . . ?
C25 C26 C27 C28 -0.1(5) . . . . ?
N5 C28 C27 C26 176.8(3) . . . . ?
C23 C28 C27 C26 -2.1(4) . . . . ?
C36 C35 C34 C33 0.3(4) . . . . ?
C20 C21 C22 N4 -0.2(3) . . . . ?
C23 N4 C22 C21 179.9(2) . . . . ?
C30 N4 C22 C21 0.3(3) . . . . ?
C36 C31 C32 C33 0.1(4) . . . . ?
C29 C31 C32 C33 -176.7(2) . . . . ?
C16 C17 C18 C19 1.6(4) . . . . ?
C20 C17 C18 C19 -179.8(2) . . . . ?
C19 C14 C15 C16 0.1(4) . . . . ?
C13 C14 C15 C16 179.2(3) . . . . ?
C17 C18 C19 C14 -0.2(4) . . . . ?
C15 C14 C19 C18 -0.6(4) . . . . ?
C13 C14 C19 C18 -179.8(2) . . . . ?
C27 C26 C25 C24 1.4(5) . . . . ?
C2 C4 C5 C6 -2.0(5) . . . . ?
C7 C6 C5 C4 1.8(6) . . . . ?
C14 C15 C16 C17 1.3(4) . . . . ?
C18 C17 C16 C15 -2.1(4) . . . . ?
C20 C17 C16 C15 179.2(2) . . . . ?
C31 C32 C33 C34 0.4(4) . . . . ?
C35 C34 C33 C32 -0.6(4) . . . . ?
C26 C25 C24 C23 -0.6(5) . . . . ?
N4 C23 C24 C25 -179.6(3) . . . . ?
C28 C23 C24 C25 -1.6(5) . . . . ?
C2 C3 C7 C6 -1.4(5) . . . . ?
N2 C3 C7 C6 178.2(3) . . . . ?
C5 C6 C7 C3 -0.1(5) . . . . ?

loop_
_platon_squeeze_void_nr
_platon_squeeze_void_average_x
_platon_squeeze_void_average_y
_platon_squeeze_void_average_z
_platon_squeeze_void_volume
_platon_squeeze_void_count_electrons
_platon_squeeze_void_content
1 0.000 0.000 0.500 126 37 ' '
